data_1509067
loop_
_publ_author_name
'Mumme, W.G.'

_publ_section_title
;
 A note on the occurrence, composition and crystal structures of pavonite
 homologous series members 4P, 6P and 8P
;
_journal_name_full
;
Neues Jahrbuch fuer Mineralogie. Monatshefte (Band=Jahr) (1950-)
;
_journal_page_first 193
_journal_page_last 204
_journal_volume 1990
_journal_year 1990
_chemical_formula_sum 'Ag0.2 Bi6 Cu1.08 S9'
_chemical_name_systematic 'Copper silver bismuth sulfide (1.1/0.1/6/9)'
_space_group_IT_number 12
_symmetry_space_group_name_Hall '-C 2y'
_symmetry_space_group_name_H-M 'C 1 2/m 1'
_cell_angle_alpha 90
_cell_angle_beta 100.5
_cell_angle_gamma 90
_cell_formula_units_Z 2
_cell_length_a 13.37
_cell_length_b 4.05
_cell_length_c 14.96
_cell_volume 796.497
_citation_journal_id_ASTM NJMMAW
_cod_data_source_file silver0-1_26.cif
_cod_data_source_block Ag0.2Bi6Cu1.08S9
_cod_database_code 1509067

loop_
_symmetry_equiv_pos_as_xyz
x,y,z
-x,y,-z
-x,-y,-z
x,-y,z
x+1/2,y+1/2,z
-x+1/2,y+1/2,-z
-x+1/2,-y+1/2,-z
x+1/2,-y+1/2,z

loop_
_atom_site_label
_atom_site_type_symbol
_atom_site_fract_x
_atom_site_fract_y
_atom_site_fract_z
_atom_site_occupancy
Cu1 Cu+1 0.453 0 0.572 0.42
Bi1 Bi+2 0.1499 0 0.064 1
S1 S-2 0.5 0 0 1
Cu2 Cu+1 0.475 0.5 0.438 0.12
S5 S-2 0.399 0 0.3502 1
Bi2 Bi+2 0.4491 0 0.1906 1
S3 S-2 0.1553 0 0.4652 1
Ag1 Ag+1 0.5 0 0.5 0.2
S2 S-2 0.0921 0 0.2255 1
S4 S-2 0.2004 0 0.8794 1
Bi3 Bi+2 0.2532 0 0.6309 1
